data_7015417
loop_
_publ_author_name
'Hardwick, Helen C.'
'Royal, Drew S.'
'Helliwell, Madeleine'
'Pope, Simon J. A.'
'Ashton, Lorna'
'Goodacre, Roy'
'Sharrad, Clint A.'

_publ_section_title
;
 Structural, spectroscopic and redox properties of uranyl complexes
 with a maleonitrile containing ligand.
;
_journal_issue 22
_journal_name_full 'Dalton transactions (Cambridge, England : 2003)'
_journal_page_first 5939
_journal_page_last 5952
_journal_paper_doi 10.1039/c0dt01580f
_journal_volume 40
_journal_year 2011
_chemical_formula_sum 'C31 H33 N7 O4 U'
_chemical_formula_weight 805.67
_chemical_name_systematic '[UO2(salmnt(Et2N)2)(py)]'
_space_group_IT_number 14
_symmetry_cell_setting monoclinic
_symmetry_space_group_name_Hall '-P 2yn'
_symmetry_space_group_name_H-M 'P 1 21/n 1'
_atom_sites_solution_hydrogens geom
_atom_sites_solution_primary direct
_atom_sites_solution_secondary difmap
_audit_creation_date 2010-08-24T12:42:58-00:00
_audit_creation_method 'WinGX routine CIF_UPDATE'
_cell_angle_alpha 90.000(5)
_cell_angle_beta 91.028(5)
_cell_angle_gamma 90.000(5)
_cell_formula_units_Z 8
_cell_length_a 11.524(5)
_cell_length_b 27.818(5)
_cell_length_c 19.211(5)
_cell_measurement_reflns_used 5893
_cell_measurement_temperature 100(2)
_cell_measurement_theta_max 25.35
_cell_measurement_theta_min 2.20
_cell_volume 6158(3)
_computing_cell_refinement 'Bruker SMART'
_computing_data_collection 'Bruker SMART'
_computing_data_reduction 'Bruker SAINT'
_computing_molecular_graphics 'ORTEP-3 for Windows (Farrugia, 1997)'
_computing_publication_material 'WinGX publication routines (Farrugia, 1999)'
_computing_structure_refinement 'SHELXL-97 (Sheldrick, 1997)'
_computing_structure_solution 'SIR-92 (Altomare, 1992)'
_diffrn_ambient_temperature 100(2)
_diffrn_measured_fraction_theta_full 0.995
_diffrn_measured_fraction_theta_max 0.995
_diffrn_measurement_device_type 'CCD area detector'
_diffrn_measurement_method 'phi and omega scans'
_diffrn_radiation_monochromator graphite
_diffrn_radiation_source 'sealed tube'
_diffrn_radiation_type MoK\a
_diffrn_radiation_wavelength 0.71073
_diffrn_reflns_av_R_equivalents 0.0828
_diffrn_reflns_av_unetI/netI 0.0755
_diffrn_reflns_limit_h_max 13
_diffrn_reflns_limit_h_min -13
_diffrn_reflns_limit_k_max 33
_diffrn_reflns_limit_k_min -33
_diffrn_reflns_limit_l_max 23
_diffrn_reflns_limit_l_min -23
_diffrn_reflns_number 43986
_diffrn_reflns_theta_full 25.37
_diffrn_reflns_theta_max 25.37
_diffrn_reflns_theta_min 1.29
_exptl_absorpt_coefficient_mu 5.32
_exptl_absorpt_correction_T_max 1.000000
_exptl_absorpt_correction_T_min 0.377650
_exptl_absorpt_correction_type multi-scan
_exptl_absorpt_process_details SADABS
_exptl_crystal_colour purple
_exptl_crystal_density_diffrn 1.738
_exptl_crystal_density_method 'not measured'
_exptl_crystal_description prismatic
_exptl_crystal_F_000 3136
_exptl_crystal_size_max 0.30
_exptl_crystal_size_mid 0.05
_exptl_crystal_size_min 0.04
_refine_diff_density_max 1.54
_refine_diff_density_min -1.727
_refine_diff_density_rms 0.166
_refine_ls_extinction_method none
_refine_ls_goodness_of_fit_ref 1.035
_refine_ls_hydrogen_treatment constr
_refine_ls_matrix_type full
_refine_ls_number_parameters 775
_refine_ls_number_reflns 11235
_refine_ls_number_restraints 15
_refine_ls_restrained_S_all 1.034
_refine_ls_R_factor_all 0.0748
_refine_ls_R_factor_gt 0.0476
_refine_ls_shift/su_max 0.001
_refine_ls_shift/su_mean 0
_refine_ls_structure_factor_coef Fsqd
_refine_ls_weighting_details 'calc w=1/[\s^2^(Fo^2^)+(0.0371P)^2^+8.3099P] where P=(Fo^2^+2Fc^2^)/3'
_refine_ls_weighting_scheme calc
_refine_ls_wR_factor_gt 0.0882
_refine_ls_wR_factor_ref 0.0966
_reflns_number_gt 8510
_reflns_number_total 11235
_reflns_threshold_expression >2sigma(I)
_cod_data_source_file c0dt01580f.txt
_cod_data_source_block bcas119p21na
_cod_depositor_comments
;
The following automatic conversions were performed:
'_symmetry_cell_setting' value 'Monoclinic' changed to 'monoclinic'
according to '/home/saulius/struct/CIF-dictionaries/cif_core.dic'
dictionary named 'cif_core.dic' version 2.4.1 from 2010-06-29.

Automatic conversion script
Id: cif_fix_enum 1555 2011-01-17 13:19:09Z saulius 
;
_cod_original_sg_symbol_H-M P2(1)/n
_cod_database_code 7015417

loop_
_symmetry_equiv_pos_as_xyz
'x, y, z'
'-x+1/2, y+1/2, -z+1/2'
'-x, -y, -z'
'x-1/2, -y-1/2, z-1/2'

loop_
_atom_site_label
_atom_site_type_symbol
_atom_site_fract_x
_atom_site_fract_y
_atom_site_fract_z
_atom_site_U_iso_or_equiv
_atom_site_adp_type
_atom_site_occupancy
_atom_site_symmetry_multiplicity
_atom_site_calc_flag
_atom_site_refinement_flags
_atom_site_disorder_assembly
_atom_site_disorder_group
U1 U 0.80271(2) 0.189389(10) 0.763163(14) 0.01572(8) Uani 1 1 d . . .
U2 U 0.29031(2) 0.053028(10) 0.748975(14) 0.01527(8) Uani 1 1 d . . .
O4 O 0.6315(4) 0.20220(19) 0.8117(3) 0.0264(13) Uani 1 1 d . . .
O6 O 0.3488(4) 0.04408(18) 0.8349(2) 0.0199(12) Uani 1 1 d . . .
O7 O 0.4682(4) 0.04266(18) 0.7066(3) 0.0216(12) Uani 1 1 d . . .
N2 N 0.9006(5) 0.1159(2) 0.7072(3) 0.0175(14) Uani 1 1 d . . .
O2 O 0.7331(5) 0.19786(19) 0.6798(3) 0.0245(13) Uani 1 1 d . . .
O5 O 0.2324(4) 0.05818(17) 0.6625(3) 0.0192(11) Uani 1 1 d . . .
N1 N 1.2531(5) 0.2686(2) 0.5582(3) 0.0204(15) Uani 1 1 d . . .
N14 N 0.2936(6) -0.0398(2) 0.7389(3) 0.0216(15) Uani 1 1 d . . .
N13 N -0.1586(5) -0.0381(2) 0.9356(3) 0.0208(15) Uani 1 1 d . . .
N12 N 0.1852(5) 0.1248(2) 0.8062(3) 0.0177(14) Uani 1 1 d . . .
N8 N 0.7278(5) 0.0166(2) 0.5196(3) 0.0194(14) Uani 1 1 d . . .
O8 O 0.1150(4) 0.03014(17) 0.7814(3) 0.0181(12) Uani 1 1 d . . .
O3 O 0.9728(4) 0.21276(18) 0.7196(3) 0.0190(12) Uani 1 1 d . . .
C14 C 0.7560(6) 0.0675(3) 0.7630(4) 0.0185(17) Uani 1 1 d . . .
N4 N 0.6747(6) -0.0176(2) 0.7878(4) 0.0269(16) Uani 1 1 d . . .
C47 C 0.0987(6) 0.1221(3) 0.8506(4) 0.0154(16) Uani 1 1 d . . .
H47 H 0.0778 0.1505 0.8724 0.018 Uiso 1 1 calc R . .
N7 N 0.7863(5) 0.2806(2) 0.7882(3) 0.0235(16) Uani 1 1 d . . .
N5 N 0.7046(5) 0.1080(2) 0.7922(3) 0.0194(14) Uani 1 1 d . . .
N9 N 0.3793(5) 0.1369(2) 0.7240(3) 0.0173(9) Uani 1 1 d U . .
C48 C 0.0348(6) 0.0807(2) 0.8683(4) 0.0146(16) Uani 1 1 d . . .
C35 C 0.7401(6) -0.0338(3) 0.5368(4) 0.0215(18) Uani 1 1 d . . .
H35A H 0.7391 -0.0373 0.587 0.026 Uiso 1 1 calc R . .
H35B H 0.815 -0.0449 0.5211 0.026 Uiso 1 1 calc R . .
C43 C 0.3273(6) 0.1761(3) 0.7538(4) 0.0150(16) Uani 1 1 d . . .
C46 C 0.1824(6) 0.2122(3) 0.8274(4) 0.0174(17) Uani 1 1 d . . .
C4 C 1.2642(7) 0.3158(3) 0.5906(4) 0.0276(19) Uani 1 1 d . . .
H4A H 1.3422 0.3277 0.5837 0.033 Uiso 1 1 calc R . .
H4B H 1.2532 0.3125 0.6403 0.033 Uiso 1 1 calc R . .
C39 C 0.5261(6) 0.1104(3) 0.6402(4) 0.0171(10) Uani 1 1 d U . .
C61 C 0.1993(7) -0.1148(3) 0.7158(4) 0.027(2) Uani 1 1 d . . .
H61 H 0.1329 -0.1312 0.7014 0.033 Uiso 1 1 calc R . .
C5 C 1.1882(6) 0.2328(3) 0.5848(4) 0.0197(17) Uani 1 1 d . . .
O1 O 0.8705(4) 0.18318(17) 0.8465(2) 0.0188(11) Uani 1 1 d . . .
C51 C -0.0962(6) 0.0003(3) 0.9140(4) 0.0199(17) Uani 1 1 d . . .
C7 C 1.1314(6) 0.1488(3) 0.5858(4) 0.0197(17) Uani 1 1 d . . .
H7 H 1.1408 0.118 0.5682 0.024 Uiso 1 1 calc R . .
C45 C 0.2333(6) 0.1705(3) 0.7954(4) 0.0156(16) Uani 1 1 d . . .
C24 C 0.3323(7) 0.3127(3) 0.9375(4) 0.030(2) Uani 1 1 d . . .
H24A H 0.3525 0.3462 0.9397 0.045 Uiso 1 1 calc R . .
H24B H 0.2502 0.3092 0.9431 0.045 Uiso 1 1 calc R . .
H24C H 0.3539 0.2999 0.8932 0.045 Uiso 1 1 calc R . .
C18 C 0.4724(7) 0.1213(3) 0.9217(4) 0.0223(18) Uani 1 1 d . . .
H18 H 0.4605 0.0885 0.9276 0.027 Uiso 1 1 calc R . .
C34 C 0.6460(7) -0.0654(3) 0.5048(4) 0.0249(19) Uani 1 1 d . . .
H34A H 0.6591 -0.0982 0.5184 0.037 Uiso 1 1 calc R . .
H34B H 0.6479 -0.0629 0.455 0.037 Uiso 1 1 calc R . .
H34C H 0.5716 -0.0551 0.5208 0.037 Uiso 1 1 calc R . .
C37 C 0.6593(6) 0.0975(3) 0.5455(4) 0.0226(18) Uani 1 1 d . . .
H37 H 0.702 0.1101 0.5092 0.027 Uiso 1 1 calc R . .
C38 C 0.5958(6) 0.1271(3) 0.5849(4) 0.0210(18) Uani 1 1 d . . .
H38 H 0.5975 0.1599 0.5756 0.025 Uiso 1 1 calc R . .
C54 C -0.1648(6) -0.0826(3) 0.8953(4) 0.0245(18) Uani 1 1 d . . .
H54A H -0.1607 -0.0749 0.8462 0.029 Uiso 1 1 calc R . .
H54B H -0.2393 -0.0978 0.9031 0.029 Uiso 1 1 calc R . .
C41 C 0.5944(6) 0.0293(3) 0.6141(4) 0.0191(17) Uani 1 1 d . . .
H41 H 0.5951 -0.0034 0.6241 0.023 Uiso 1 1 calc R . .
C59 C 0.3958(8) -0.1139(3) 0.7561(5) 0.035(2) Uani 1 1 d . . .
H59 H 0.4634 -0.1298 0.7698 0.043 Uiso 1 1 calc R . .
C56 C -0.2313(6) -0.0353(3) 0.9983(4) 0.0236(18) Uani 1 1 d . . .
H56A H -0.1934 -0.0146 1.0324 0.028 Uiso 1 1 calc R . .
H56B H -0.2377 -0.0671 1.0185 0.028 Uiso 1 1 calc R . .
N11 N 0.1415(6) 0.2450(2) 0.8525(4) 0.0256(16) Uani 1 1 d . . .
C57 C -0.3535(7) -0.0158(3) 0.9824(5) 0.035(2) Uani 1 1 d . . .
H57A H -0.3967 -0.0145 1.0246 0.053 Uiso 1 1 calc R . .
H57B H -0.3924 -0.0366 0.9496 0.053 Uiso 1 1 calc R . .
H57C H -0.3479 0.0159 0.9629 0.053 Uiso 1 1 calc R . .
N3 N 0.9271(6) -0.0077(3) 0.6651(4) 0.0274(16) Uani 1 1 d . . .
C49 C -0.0465(7) 0.0844(3) 0.9221(4) 0.0229(18) Uani 1 1 d . . .
H49 H -0.0576 0.1143 0.9426 0.027 Uiso 1 1 calc R . .
C60 C 0.2992(8) -0.1395(3) 0.7344(4) 0.034(2) Uani 1 1 d . . .
H60 H 0.3012 -0.1729 0.7323 0.041 Uiso 1 1 calc R . .
C13 C 0.8929(6) 0.0273(3) 0.6909(4) 0.0216(18) Uani 1 1 d . . .
C23 C 0.3971(7) 0.2854(3) 0.9959(4) 0.0265(19) Uani 1 1 d . . .
H23A H 0.4799 0.2897 0.9906 0.032 Uiso 1 1 calc R . .
H23B H 0.3761 0.2989 1.0405 0.032 Uiso 1 1 calc R . .
C30 C 0.6679(8) 0.3510(3) 0.7853(5) 0.039(2) Uani 1 1 d . . .
H30 H 0.5966 0.3652 0.7748 0.046 Uiso 1 1 calc R . .
C11 C 0.9873(6) 0.1167(3) 0.6629(4) 0.0180(17) Uani 1 1 d . . .
H11 H 1.0089 0.0871 0.6449 0.022 Uiso 1 1 calc R . .
C32 C 0.9121(6) 0.0569(3) 0.4879(4) 0.0254(18) Uani 1 1 d . . .
H32A H 0.9544 0.0688 0.4488 0.038 Uiso 1 1 calc R . .
H32B H 0.9571 0.0327 0.5115 0.038 Uiso 1 1 calc R . .
H32C H 0.8971 0.0829 0.5193 0.038 Uiso 1 1 calc R . .
C44 C 0.3701(6) 0.2246(3) 0.7422(4) 0.0204(18) Uani 1 1 d . . .
C19 C 0.4094(7) 0.1519(3) 0.9601(4) 0.0208(18) Uani 1 1 d . . .
H19 H 0.3544 0.1401 0.9906 0.025 Uiso 1 1 calc R . .
C26 C 0.3295(7) 0.1988(3) 1.1105(4) 0.029(2) Uani 1 1 d . . .
H26A H 0.267 0.1885 1.1394 0.043 Uiso 1 1 calc R . .
H26B H 0.3728 0.2237 1.1338 0.043 Uiso 1 1 calc R . .
H26C H 0.3796 0.172 1.1015 0.043 Uiso 1 1 calc R . .
C2 C 1.3177(7) 0.2627(3) 0.4929(4) 0.029(2) Uani 1 1 d . . .
H2A H 1.3204 0.2933 0.4687 0.035 Uiso 1 1 calc R . .
H2B H 1.277 0.24 0.4629 0.035 Uiso 1 1 calc R . .
C27 C 0.8720(7) 0.3066(3) 0.8157(4) 0.030(2) Uani 1 1 d . . .
H27 H 0.9429 0.2919 0.8253 0.035 Uiso 1 1 calc R . .
C29 C 0.7564(9) 0.3782(3) 0.8127(5) 0.045(3) Uani 1 1 d . . .
H29 H 0.7476 0.4111 0.819 0.054 Uiso 1 1 calc R . .
C17 C 0.5566(6) 0.1364(3) 0.8723(4) 0.0184(17) Uani 1 1 d . . .
C62 C 0.1998(7) -0.0654(3) 0.7190(4) 0.0237(18) Uani 1 1 d . . .
H62 H 0.1322 -0.0489 0.7069 0.028 Uiso 1 1 calc R . .
C31 C 0.6844(7) 0.3030(3) 0.7732(4) 0.0235(19) Uani 1 1 d . . .
H31 H 0.6236 0.2851 0.7541 0.028 Uiso 1 1 calc R . .
C28 C 0.8593(9) 0.3555(3) 0.8308(5) 0.043(3) Uani 1 1 d . . .
H28 H 0.9192 0.3724 0.8526 0.052 Uiso 1 1 calc R . .
C55 C -0.0682(7) -0.1184(3) 0.9139(5) 0.029(2) Uani 1 1 d . . .
H55A H -0.0769 -0.1467 0.8857 0.043 Uiso 1 1 calc R . .
H55B H -0.073 -0.127 0.9621 0.043 Uiso 1 1 calc R . .
H55C H 0.0058 -0.1039 0.9055 0.043 Uiso 1 1 calc R . .
N6 N 0.3707(5) 0.2344(2) 0.9955(3) 0.0233(15) Uani 1 1 d . . .
C3 C 1.1777(8) 0.3522(3) 0.5617(5) 0.036(2) Uani 1 1 d . . .
H3A H 1.1888 0.3825 0.5849 0.054 Uiso 1 1 calc R . .
H3B H 1.1002 0.3409 0.5692 0.054 Uiso 1 1 calc R . .
H3C H 1.1894 0.3562 0.5127 0.054 Uiso 1 1 calc R . .
C25 C 0.2813(7) 0.2177(3) 1.0432(4) 0.027(2) Uani 1 1 d . . .
H25A H 0.2363 0.1925 1.0205 0.033 Uiso 1 1 calc R . .
H25B H 0.2291 0.2441 1.0529 0.033 Uiso 1 1 calc R . .
C1 C 1.4424(7) 0.2448(4) 0.5067(5) 0.041(2) Uani 1 1 d . . .
H1A H 1.4813 0.2411 0.4633 0.062 Uiso 1 1 calc R . .
H1B H 1.44 0.2143 0.5303 0.062 Uiso 1 1 calc R . .
H1C H 1.4835 0.2676 0.5353 0.062 Uiso 1 1 calc R . .
N10 N 0.4025(5) 0.2628(2) 0.7326(3) 0.0225(15) Uani 1 1 d . . .
C10 C 1.1127(6) 0.2408(3) 0.6410(4) 0.0193(17) Uani 1 1 d . . .
H10 H 1.1087 0.2713 0.6606 0.023 Uiso 1 1 calc R . .
C42 C 0.4616(6) 0.1449(3) 0.6771(4) 0.0169(9) Uani 1 1 d U . .
H42 H 0.4783 0.177 0.6678 0.02 Uiso 1 1 calc R . .
C50 C -0.1099(7) 0.0463(3) 0.9456(4) 0.0212(18) Uani 1 1 d . . .
H50 H -0.1616 0.0504 0.9817 0.025 Uiso 1 1 calc R . .
C21 C 0.5079(6) 0.2186(3) 0.9045(4) 0.0193(17) Uani 1 1 d . . .
H21 H 0.5206 0.2514 0.8993 0.023 Uiso 1 1 calc R . .
C40 C 0.5271(6) 0.0600(3) 0.6539(4) 0.0185(17) Uani 1 1 d . . .
C12 C 0.8493(6) 0.0710(3) 0.7211(4) 0.0167(16) Uani 1 1 d . . .
C8 C 1.0504(6) 0.1561(3) 0.6398(4) 0.0159(16) Uani 1 1 d . . .
C33 C 0.7972(7) 0.0353(3) 0.4624(4) 0.0234(18) Uani 1 1 d . . .
H33A H 0.7528 0.0598 0.4376 0.028 Uiso 1 1 calc R . .
H33B H 0.8128 0.0095 0.43 0.028 Uiso 1 1 calc R . .
C15 C 0.7104(6) 0.0202(3) 0.7765(4) 0.0205(18) Uani 1 1 d . . .
C53 C 0.0456(6) 0.0347(3) 0.8358(4) 0.0157(16) Uani 1 1 d . . .
C52 C -0.0179(6) -0.0044(3) 0.8583(4) 0.0191(17) Uani 1 1 d . . .
H52 H -0.0093 -0.034 0.8366 0.023 Uiso 1 1 calc R . .
C36 C 0.6623(6) 0.0468(3) 0.5584(4) 0.0202(17) Uani 1 1 d . . .
C22 C 0.5689(6) 0.1866(3) 0.8630(4) 0.0195(17) Uani 1 1 d . . .
C16 C 0.6173(6) 0.1008(3) 0.8358(4) 0.0184(17) Uani 1 1 d . . .
H16 H 0.5944 0.0691 0.8427 0.022 Uiso 1 1 calc R . .
C9 C 1.0435(6) 0.2038(3) 0.6679(4) 0.0173(17) Uani 1 1 d . . .
C20 C 0.4274(6) 0.2028(3) 0.9539(4) 0.0191(17) Uani 1 1 d . . .
C58 C 0.3906(7) -0.0641(3) 0.7573(4) 0.0272(19) Uani 1 1 d . . .
H58 H 0.4562 -0.0469 0.7712 0.033 Uiso 1 1 calc R . .
C6 C 1.1954(6) 0.1849(3) 0.5588(4) 0.0256(19) Uani 1 1 d . . .
H6 H 1.2452 0.1783 0.5224 0.031 Uiso 1 1 calc R . .

loop_
_atom_site_aniso_label
_atom_site_aniso_U_11
_atom_site_aniso_U_22
_atom_site_aniso_U_33
_atom_site_aniso_U_23
_atom_site_aniso_U_13
_atom_site_aniso_U_12
U1 0.01132(15) 0.01632(16) 0.01959(15) 0.00123(12) 0.00246(11) -0.00041(12)
U2 0.01104(14) 0.01556(15) 0.01923(15) -0.00035(12) 0.00108(11) -0.00105(12)
O4 0.018(3) 0.020(3) 0.042(4) 0.011(3) 0.013(3) 0.000(2)
O6 0.021(3) 0.022(3) 0.016(3) 0.004(2) -0.003(2) -0.007(2)
O7 0.016(3) 0.016(3) 0.033(3) 0.004(2) 0.002(2) 0.004(2)
N2 0.021(4) 0.014(3) 0.018(3) 0.002(3) -0.001(3) -0.001(3)
O2 0.026(3) 0.025(3) 0.022(3) 0.000(2) -0.004(2) -0.003(2)
O5 0.017(3) 0.018(3) 0.023(3) -0.003(2) 0.004(2) 0.004(2)
N1 0.018(3) 0.019(4) 0.024(4) 0.002(3) 0.003(3) -0.003(3)
N14 0.021(4) 0.020(4) 0.024(4) 0.001(3) 0.001(3) -0.003(3)
N13 0.014(3) 0.022(4) 0.026(4) 0.004(3) 0.003(3) -0.002(3)
N12 0.012(3) 0.019(4) 0.022(3) -0.002(3) 0.005(3) -0.002(3)
N8 0.013(3) 0.018(4) 0.027(4) -0.007(3) 0.005(3) -0.003(3)
O8 0.021(3) 0.012(3) 0.022(3) -0.008(2) 0.007(2) -0.005(2)
O3 0.016(3) 0.020(3) 0.021(3) -0.006(2) 0.008(2) -0.003(2)
C14 0.014(4) 0.020(4) 0.021(4) 0.007(3) -0.003(3) -0.001(3)
N4 0.017(4) 0.025(4) 0.038(4) 0.009(3) -0.007(3) -0.004(3)
C47 0.007(4) 0.020(4) 0.019(4) -0.002(3) 0.002(3) 0.004(3)
N7 0.017(4) 0.030(4) 0.024(4) 0.003(3) 0.010(3) 0.000(3)
N5 0.016(3) 0.020(4) 0.023(4) 0.001(3) 0.004(3) 0.004(3)
N9 0.016(2) 0.016(2) 0.020(2) 0.0037(18) 0.0004(17) -0.0014(18)
C48 0.017(4) 0.011(4) 0.016(4) 0.000(3) 0.003(3) 0.001(3)
C35 0.015(4) 0.020(4) 0.030(5) -0.008(3) -0.001(3) 0.001(3)
C43 0.008(4) 0.015(4) 0.022(4) -0.001(3) -0.002(3) 0.001(3)
C46 0.009(4) 0.020(4) 0.023(4) 0.001(3) -0.003(3) -0.002(3)
C4 0.024(4) 0.023(5) 0.035(5) 0.003(4) 0.005(4) -0.010(4)
C39 0.016(2) 0.016(2) 0.020(2) 0.0034(19) 0.0002(18) -0.0020(18)
C61 0.029(5) 0.016(4) 0.038(5) -0.008(4) 0.010(4) -0.011(4)
C5 0.010(4) 0.026(5) 0.024(4) 0.001(3) -0.004(3) 0.001(3)
O1 0.023(3) 0.017(3) 0.017(3) 0.000(2) 0.005(2) 0.002(2)
C51 0.014(4) 0.021(4) 0.024(4) 0.004(3) -0.004(3) 0.002(3)
C7 0.017(4) 0.016(4) 0.026(4) 0.004(3) -0.001(3) 0.006(3)
C45 0.015(4) 0.016(4) 0.016(4) -0.001(3) 0.001(3) -0.001(3)
C24 0.030(5) 0.023(5) 0.036(5) -0.005(4) 0.002(4) 0.002(4)
C18 0.026(5) 0.022(4) 0.019(4) 0.005(3) -0.001(3) -0.012(4)
C34 0.029(5) 0.021(5) 0.025(4) -0.002(3) 0.000(4) -0.003(4)
C37 0.016(4) 0.025(5) 0.027(5) 0.004(4) 0.001(3) -0.007(3)
C38 0.009(4) 0.017(4) 0.037(5) -0.002(4) 0.004(3) -0.003(3)
C54 0.015(4) 0.021(4) 0.038(5) 0.006(4) 0.002(4) -0.005(3)
C41 0.017(4) 0.015(4) 0.025(4) 0.000(3) -0.007(3) 0.001(3)
C59 0.035(5) 0.033(5) 0.039(6) 0.011(4) 0.004(4) 0.008(4)
C56 0.017(4) 0.027(5) 0.028(5) 0.006(4) 0.007(3) -0.007(3)
N11 0.017(4) 0.021(4) 0.039(4) -0.006(3) 0.002(3) -0.004(3)
C57 0.025(5) 0.035(5) 0.046(6) 0.015(4) 0.007(4) 0.001(4)
N3 0.021(4) 0.029(4) 0.032(4) -0.002(3) -0.005(3) -0.001(3)
C49 0.023(4) 0.023(5) 0.022(4) -0.004(3) 0.003(3) 0.002(4)
C60 0.053(6) 0.008(4) 0.041(5) 0.000(4) 0.021(5) -0.006(4)
C13 0.013(4) 0.027(5) 0.025(5) 0.000(4) -0.003(3) -0.004(4)
C23 0.027(5) 0.021(5) 0.032(5) -0.012(4) -0.001(4) -0.006(4)
C30 0.035(6) 0.028(5) 0.053(6) 0.006(5) 0.018(5) 0.011(4)
C11 0.021(4) 0.014(4) 0.019(4) -0.004(3) -0.001(3) 0.006(3)
C32 0.023(4) 0.021(5) 0.032(5) -0.005(4) 0.008(4) 0.001(4)
C44 0.008(4) 0.027(5) 0.026(5) -0.001(4) -0.001(3) 0.002(3)
C19 0.020(4) 0.024(5) 0.018(4) 0.002(3) 0.005(3) -0.006(3)
C26 0.033(5) 0.031(5) 0.022(4) -0.011(4) 0.011(4) -0.017(4)
C2 0.026(5) 0.037(5) 0.026(5) 0.011(4) 0.007(4) -0.002(4)
C27 0.028(5) 0.030(5) 0.031(5) -0.005(4) 0.009(4) -0.003(4)
C29 0.069(8) 0.008(4) 0.059(7) -0.008(4) 0.031(6) -0.007(5)
C17 0.014(4) 0.026(5) 0.016(4) -0.004(3) -0.002(3) -0.002(3)
C62 0.018(4) 0.031(5) 0.022(4) -0.005(4) 0.006(3) 0.000(4)
C31 0.023(4) 0.024(5) 0.024(4) 0.006(4) 0.009(3) 0.006(4)
C28 0.045(6) 0.036(6) 0.049(6) -0.015(5) 0.013(5) -0.016(5)
C55 0.018(4) 0.022(5) 0.045(6) 0.003(4) -0.006(4) -0.004(4)
N6 0.010(3) 0.027(4) 0.033(4) -0.001(3) 0.009(3) -0.004(3)
C3 0.037(5) 0.031(5) 0.040(6) 0.008(4) -0.004(4) 0.002(4)
C25 0.024(5) 0.024(5) 0.036(5) -0.011(4) 0.012(4) -0.008(4)
C1 0.025(5) 0.062(7) 0.038(6) -0.003(5) 0.011(4) 0.000(5)
N10 0.017(4) 0.017(4) 0.033(4) -0.002(3) 0.005(3) -0.001(3)
C10 0.009(4) 0.023(4) 0.026(4) -0.001(3) -0.001(3) 0.004(3)
C42 0.016(2) 0.015(2) 0.020(2) 0.0037(18) 0.0003(17) -0.0019(17)
C50 0.022(4) 0.020(4) 0.022(4) 0.006(3) 0.006(3) 0.003(3)
C21 0.012(4) 0.017(4) 0.029(5) 0.003(3) 0.001(3) -0.004(3)
C40 0.005(4) 0.027(5) 0.023(4) 0.001(3) 0.002(3) -0.003(3)
C12 0.010(4) 0.016(4) 0.024(4) -0.003(3) 0.001(3) 0.003(3)
C8 0.013(4) 0.022(4) 0.013(4) -0.001(3) 0.000(3) 0.004(3)
C33 0.021(4) 0.023(4) 0.027(5) 0.003(3) 0.005(4) 0.008(3)
C15 0.013(4) 0.030(5) 0.019(4) 0.000(4) 0.000(3) 0.001(4)
C53 0.008(4) 0.020(4) 0.019(4) 0.007(3) 0.001(3) 0.003(3)
C52 0.020(4) 0.014(4) 0.024(4) 0.003(3) 0.002(3) 0.005(3)
C36 0.010(4) 0.030(5) 0.021(4) 0.001(4) -0.002(3) -0.005(3)
C22 0.011(4) 0.021(4) 0.026(4) 0.010(3) -0.004(3) -0.004(3)
C16 0.016(4) 0.019(4) 0.019(4) 0.001(3) 0.002(3) -0.007(3)
C9 0.009(4) 0.026(4) 0.017(4) 0.002(3) -0.004(3) -0.005(3)
C20 0.013(4) 0.023(4) 0.021(4) 0.000(3) -0.004(3) -0.003(3)
C58 0.023(5) 0.023(5) 0.036(5) 0.006(4) 0.002(4) 0.000(4)
C6 0.015(4) 0.031(5) 0.031(5) 0.002(4) 0.004(3) 0.010(4)

loop_
_atom_type_symbol
_atom_type_description
_atom_type_scat_dispersion_real
_atom_type_scat_dispersion_imag
_atom_type_scat_source
C C 0.0033 0.0016 'International Tables Vol C Tables 4.2.6.8 and 6.1.1.4'
H H 0 0 'International Tables Vol C Tables 4.2.6.8 and 6.1.1.4'
N N 0.0061 0.0033 'International Tables Vol C Tables 4.2.6.8 and 6.1.1.4'
O O 0.0106 0.006 'International Tables Vol C Tables 4.2.6.8 and 6.1.1.4'
U U -9.6767 9.6646 'International Tables Vol C Tables 4.2.6.8 and 6.1.1.4'

loop_
_geom_angle_atom_site_label_1
_geom_angle_atom_site_label_2
_geom_angle_atom_site_label_3
_geom_angle
_geom_angle_site_symmetry_1
_geom_angle_site_symmetry_3
_geom_angle_publ_flag
O1 U1 O2 177.9(2) . . ?
O1 U1 O4 90.9(2) . . ?
O2 U1 O4 88.1(2) . . ?
O1 U1 O3 89.5(2) . . ?
O2 U1 O3 90.5(2) . . ?
O4 U1 O3 153.84(18) . . ?
O1 U1 N2 96.3(2) . . ?
O2 U1 N2 85.6(2) . . ?
O4 U1 N2 134.34(19) . . ?
O3 U1 N2 71.49(18) . . ?
O1 U1 N7 87.7(2) . . ?
O2 U1 N7 90.2(2) . . ?
O4 U1 N7 72.37(19) . . ?
O3 U1 N7 81.51(18) . . ?
N2 U1 N7 152.62(19) . . ?
O1 U1 N5 84.7(2) . . ?
O2 U1 N5 96.7(2) . . ?
O4 U1 N5 69.93(19) . . ?
O3 U1 N5 136.09(18) . . ?
N2 U1 N5 66.00(19) . . ?
N7 U1 N5 141.36(19) . . ?
O5 U2 O6 176.6(2) . . ?
O5 U2 O8 87.6(2) . . ?
O6 U2 O8 91.8(2) . . ?
O5 U2 O7 90.1(2) . . ?
O6 U2 O7 89.2(2) . . ?
O8 U2 O7 155.52(18) . . ?
O5 U2 N14 90.9(2) . . ?
O6 U2 N14 85.7(2) . . ?
O8 U2 N14 75.48(19) . . ?
O7 U2 N14 80.20(19) . . ?
O5 U2 N12 99.4(2) . . ?
O6 U2 N12 83.5(2) . . ?
O8 U2 N12 70.53(18) . . ?
O7 U2 N12 133.80(18) . . ?
N14 U2 N12 143.87(19) . . ?
O5 U2 N9 84.2(2) . . ?
O6 U2 N9 98.7(2) . . ?
O8 U2 N9 132.41(18) . . ?
O7 U2 N9 71.41(18) . . ?
N14 U2 N9 151.14(19) . . ?
N12 U2 N9 64.86(19) . . ?
C22 O4 U1 140.3(5) . . ?
C40 O7 U2 136.0(4) . . ?
C11 N2 C12 117.5(6) . . ?
C11 N2 U1 126.5(5) . . ?
C12 N2 U1 115.8(4) . . ?
C5 N1 C4 123.2(6) . . ?
C5 N1 C2 122.0(7) . . ?
C4 N1 C2 114.9(6) . . ?
C62 N14 C58 117.8(7) . . ?
C62 N14 U2 122.5(5) . . ?
C58 N14 U2 119.6(5) . . ?
C51 N13 C54 121.8(6) . . ?
C51 N13 C56 121.2(6) . . ?
C54 N13 C56 116.8(6) . . ?
C47 N12 C45 116.8(6) . . ?
C47 N12 U2 126.3(5) . . ?
C45 N12 U2 116.5(4) . . ?
C36 N8 C35 121.8(6) . . ?
C36 N8 C33 120.4(6) . . ?
C35 N8 C33 117.6(6) . . ?
C53 O8 U2 139.0(4) . . ?
C9 O3 U1 141.4(4) . . ?
C12 C14 N5 121.7(7) . . ?
C12 C14 C15 117.8(7) . . ?
N5 C14 C15 120.5(6) . . ?
N12 C47 C48 127.1(7) . . ?
N12 C47 H47 116.4 . . ?
C48 C47 H47 116.4 . . ?
C27 N7 C31 118.0(7) . . ?
C27 N7 U1 123.5(5) . . ?
C31 N7 U1 118.5(5) . . ?
C16 N5 C14 117.3(6) . . ?
C16 N5 U1 127.0(5) . . ?
C14 N5 U1 115.4(4) . . ?
C42 N9 C43 117.8(6) . . ?
C42 N9 U2 124.2(5) . . ?
C43 N9 U2 117.4(4) . . ?
C47 C48 C49 118.2(7) . . ?
C47 C48 C53 125.0(6) . . ?
C49 C48 C53 116.8(6) . . ?
N8 C35 C34 113.7(6) . . ?
N8 C35 H35A 108.8 . . ?
C34 C35 H35A 108.8 . . ?
N8 C35 H35B 108.8 . . ?
C34 C35 H35B 108.8 . . ?
H35A C35 H35B 107.7 . . ?
C45 C43 N9 120.6(7) . . ?
C45 C43 C44 118.0(7) . . ?
N9 C43 C44 121.3(6) . . ?
N11 C46 C45 179.6(9) . . ?
N1 C4 C3 113.1(7) . . ?
N1 C4 H4A 109 . . ?
C3 C4 H4A 109 . . ?
N1 C4 H4B 109 . . ?
C3 C4 H4B 109 . . ?
H4A C4 H4B 107.8 . . ?
C42 C39 C38 117.6(7) . . ?
C42 C39 C40 125.3(7) . . ?
C38 C39 C40 117.0(7) . . ?
C60 C61 C62 118.9(8) . . ?
C60 C61 H61 120.6 . . ?
C62 C61 H61 120.6 . . ?
N1 C5 C10 121.6(7) . . ?
N1 C5 C6 121.4(7) . . ?
C10 C5 C6 117.0(7) . . ?
N13 C51 C52 120.4(7) . . ?
N13 C51 C50 120.9(7) . . ?
C52 C51 C50 118.7(7) . . ?
C6 C7 C8 122.8(7) . . ?
C6 C7 H7 118.6 . . ?
C8 C7 H7 118.6 . . ?
C43 C45 N12 120.6(6) . . ?
C43 C45 C46 119.4(7) . . ?
N12 C45 C46 119.9(6) . . ?
C23 C24 H24A 109.5 . . ?
C23 C24 H24B 109.5 . . ?
H24A C24 H24B 109.5 . . ?
C23 C24 H24C 109.5 . . ?
H24A C24 H24C 109.5 . . ?
H24B C24 H24C 109.5 . . ?
C19 C18 C17 123.8(7) . . ?
C19 C18 H18 118.1 . . ?
C17 C18 H18 118.1 . . ?
C35 C34 H34A 109.5 . . ?
C35 C34 H34B 109.5 . . ?
H34A C34 H34B 109.5 . . ?
C35 C34 H34C 109.5 . . ?
H34A C34 H34C 109.5 . . ?
H34B C34 H34C 109.5 . . ?
C38 C37 C36 121.2(7) . . ?
C38 C37 H37 119.4 . . ?
C36 C37 H37 119.4 . . ?
C37 C38 C39 122.8(7) . . ?
C37 C38 H38 118.6 . . ?
C39 C38 H38 118.6 . . ?
N13 C54 C55 113.5(6) . . ?
N13 C54 H54A 108.9 . . ?
C55 C54 H54A 108.9 . . ?
N13 C54 H54B 108.9 . . ?
C55 C54 H54B 108.9 . . ?
H54A C54 H54B 107.7 . . ?
C40 C41 C36 121.6(7) . . ?
C40 C41 H41 119.2 . . ?
C36 C41 H41 119.2 . . ?
C60 C59 C58 119.0(8) . . ?
C60 C59 H59 120.5 . . ?
C58 C59 H59 120.5 . . ?
N13 C56 C57 112.8(7) . . ?
N13 C56 H56A 109 . . ?
C57 C56 H56A 109 . . ?
N13 C56 H56B 109 . . ?
C57 C56 H56B 109 . . ?
H56A C56 H56B 107.8 . . ?
C56 C57 H57A 109.5 . . ?
C56 C57 H57B 109.5 . . ?
H57A C57 H57B 109.5 . . ?
C56 C57 H57C 109.5 . . ?
H57A C57 H57C 109.5 . . ?
H57B C57 H57C 109.5 . . ?
C50 C49 C48 123.3(7) . . ?
C50 C49 H49 118.3 . . ?
C48 C49 H49 118.3 . . ?
C61 C60 C59 119.0(8) . . ?
C61 C60 H60 120.5 . . ?
C59 C60 H60 120.5 . . ?
N3 C13 C12 178.5(8) . . ?
N6 C23 C24 112.4(6) . . ?
N6 C23 H23A 109.1 . . ?
C24 C23 H23A 109.1 . . ?
N6 C23 H23B 109.1 . . ?
C24 C23 H23B 109.1 . . ?
H23A C23 H23B 107.9 . . ?
C29 C30 C31 119.9(9) . . ?
C29 C30 H30 120 . . ?
C31 C30 H30 120 . . ?
N2 C11 C8 128.5(7) . . ?
N2 C11 H11 115.7 . . ?
C8 C11 H11 115.7 . . ?
C33 C32 H32A 109.5 . . ?
C33 C32 H32B 109.5 . . ?
H32A C32 H32B 109.5 . . ?
C33 C32 H32C 109.5 . . ?
H32A C32 H32C 109.5 . . ?
H32B C32 H32C 109.5 . . ?
N10 C44 C43 179.2(9) . . ?
C18 C19 C20 119.9(7) . . ?
C18 C19 H19 120.1 . . ?
C20 C19 H19 120.1 . . ?
C25 C26 H26A 109.5 . . ?
C25 C26 H26B 109.5 . . ?
H26A C26 H26B 109.5 . . ?
C25 C26 H26C 109.5 . . ?
H26A C26 H26C 109.5 . . ?
H26B C26 H26C 109.5 . . ?
N1 C2 C1 111.8(7) . . ?
N1 C2 H2A 109.3 . . ?
C1 C2 H2A 109.3 . . ?
N1 C2 H2B 109.3 . . ?
C1 C2 H2B 109.3 . . ?
H2A C2 H2B 107.9 . . ?
N7 C27 C28 122.2(9) . . ?
N7 C27 H27 118.9 . . ?
C28 C27 H27 118.9 . . ?
C30 C29 C28 118.4(8) . . ?
C30 C29 H29 120.8 . . ?
C28 C29 H29 120.8 . . ?
C16 C17 C22 125.5(7) . . ?
C16 C17 C18 118.2(7) . . ?
C22 C17 C18 116.3(7) . . ?
N14 C62 C61 123.0(8) . . ?
N14 C62 H62 118.5 . . ?
C61 C62 H62 118.5 . . ?
N7 C31 C30 122.3(8) . . ?
N7 C31 H31 118.8 . . ?
C30 C31 H31 118.8 . . ?
C29 C28 C27 119.0(9) . . ?
C29 C28 H28 120.5 . . ?
C27 C28 H28 120.5 . . ?
C54 C55 H55A 109.5 . . ?
C54 C55 H55B 109.5 . . ?
H55A C55 H55B 109.5 . . ?
C54 C55 H55C 109.5 . . ?
H55A C55 H55C 109.5 . . ?
H55B C55 H55C 109.5 . . ?
C20 N6 C23 122.0(6) . . ?
C20 N6 C25 120.8(6) . . ?
C23 N6 C25 117.2(6) . . ?
C4 C3 H3A 109.5 . . ?
C4 C3 H3B 109.5 . . ?
H3A C3 H3B 109.5 . . ?
C4 C3 H3C 109.5 . . ?
H3A C3 H3C 109.5 . . ?
H3B C3 H3C 109.5 . . ?
N6 C25 C26 113.4(7) . . ?
N6 C25 H25A 108.9 . . ?
C26 C25 H25A 108.9 . . ?
N6 C25 H25B 108.9 . . ?
C26 C25 H25B 108.9 . . ?
H25A C25 H25B 107.7 . . ?
C2 C1 H1A 109.5 . . ?
C2 C1 H1B 109.5 . . ?
H1A C1 H1B 109.5 . . ?
C2 C1 H1C 109.5 . . ?
H1A C1 H1C 109.5 . . ?
H1B C1 H1C 109.5 . . ?
C9 C10 C5 121.7(7) . . ?
C9 C10 H10 119.2 . . ?
C5 C10 H10 119.2 . . ?
N9 C42 C39 127.6(7) . . ?
N9 C42 H42 116.2 . . ?
C39 C42 H42 116.2 . . ?
C49 C50 C51 119.4(7) . . ?
C49 C50 H50 120.3 . . ?
C51 C50 H50 120.3 . . ?
C22 C21 C20 122.1(7) . . ?
C22 C21 H21 119 . . ?
C20 C21 H21 119 . . ?
O7 C40 C41 119.8(7) . . ?
O7 C40 C39 119.8(7) . . ?
C41 C40 C39 120.3(7) . . ?
C14 C12 N2 121.0(7) . . ?
C14 C12 C13 117.7(7) . . ?
N2 C12 C13 121.4(6) . . ?
C11 C8 C7 118.2(7) . . ?
C11 C8 C9 125.2(7) . . ?
C7 C8 C9 116.6(7) . . ?
N8 C33 C32 112.4(6) . . ?
N8 C33 H33A 109.1 . . ?
C32 C33 H33A 109.1 . . ?
N8 C33 H33B 109.1 . . ?
C32 C33 H33B 109.1 . . ?
H33A C33 H33B 107.9 . . ?
N4 C15 C14 179.3(9) . . ?
O8 C53 C52 119.8(7) . . ?
O8 C53 C48 119.1(6) . . ?
C52 C53 C48 121.0(6) . . ?
C53 C52 C51 120.7(7) . . ?
C53 C52 H52 119.7 . . ?
C51 C52 H52 119.7 . . ?
N8 C36 C41 121.2(7) . . ?
N8 C36 C37 121.8(7) . . ?
C41 C36 C37 117.0(7) . . ?
O4 C22 C21 120.7(7) . . ?
O4 C22 C17 118.7(7) . . ?
C21 C22 C17 120.4(7) . . ?
N5 C16 C17 126.3(7) . . ?
N5 C16 H16 116.8 . . ?
C17 C16 H16 116.8 . . ?
O3 C9 C10 119.9(7) . . ?
O3 C9 C8 119.8(6) . . ?
C10 C9 C8 120.2(7) . . ?
N6 C20 C21 121.5(7) . . ?
N6 C20 C19 121.0(7) . . ?
C21 C20 C19 117.4(7) . . ?
N14 C58 C59 122.2(8) . . ?
N14 C58 H58 118.9 . . ?
C59 C58 H58 118.9 . . ?
C7 C6 C5 121.6(7) . . ?
C7 C6 H6 119.2 . . ?
C5 C6 H6 119.2 . . ?

loop_
_geom_bond_atom_site_label_1
_geom_bond_atom_site_label_2
_geom_bond_distance
_geom_bond_site_symmetry_2
_geom_bond_publ_flag
U1 O1 1.776(5) . ?
U1 O2 1.794(5) . ?
U1 O4 2.226(5) . ?
U1 O3 2.242(5) . ?
U1 N2 2.580(6) . ?
U1 N7 2.591(7) . ?
U1 N5 2.595(6) . ?
U2 O5 1.785(5) . ?
U2 O6 1.789(5) . ?
U2 O8 2.219(5) . ?
U2 O7 2.239(5) . ?
U2 N14 2.589(6) . ?
U2 N12 2.590(6) . ?
U2 N9 2.596(6) . ?
O4 C22 1.305(9) . ?
O7 C40 1.320(9) . ?
N2 C11 1.324(9) . ?
N2 C12 1.409(9) . ?
N1 C5 1.351(9) . ?
N1 C4 1.456(10) . ?
N1 C2 1.480(10) . ?
N14 C62 1.343(9) . ?
N14 C58 1.349(10) . ?
N13 C51 1.357(9) . ?
N13 C54 1.463(10) . ?
N13 C56 1.481(9) . ?
N12 C47 1.325(9) . ?
N12 C45 1.405(9) . ?
N8 C36 1.360(9) . ?
N8 C35 1.445(9) . ?
N8 C33 1.467(9) . ?
O8 C53 1.332(8) . ?
O3 C9 1.320(8) . ?
C14 C12 1.359(10) . ?
C14 N5 1.395(9) . ?
C14 C15 1.441(11) . ?
N4 C15 1.153(10) . ?
C47 C48 1.412(10) . ?
C47 H47 0.93 . ?
N7 C27 1.326(10) . ?
N7 C31 1.355(9) . ?
N5 C16 1.336(9) . ?
N9 C42 1.338(9) . ?
N9 C43 1.375(9) . ?
C48 C49 1.411(10) . ?
C48 C53 1.429(10) . ?
C35 C34 1.518(10) . ?
C35 H35A 0.97 . ?
C35 H35B 0.97 . ?
C43 C45 1.365(10) . ?
C43 C44 1.455(11) . ?
C46 N11 1.138(9) . ?
C46 C45 1.441(10) . ?
C4 C3 1.520(11) . ?
C4 H4A 0.97 . ?
C4 H4B 0.97 . ?
C39 C42 1.412(10) . ?
C39 C38 1.421(10) . ?
C39 C40 1.428(10) . ?
C61 C60 1.382(12) . ?
C61 C62 1.375(11) . ?
C61 H61 0.93 . ?
C5 C10 1.417(10) . ?
C5 C6 1.426(11) . ?
C51 C52 1.418(10) . ?
C51 C50 1.425(10) . ?
C7 C6 1.355(11) . ?
C7 C8 1.424(10) . ?
C7 H7 0.93 . ?
C24 C23 1.538(11) . ?
C24 H24A 0.96 . ?
C24 H24B 0.96 . ?
C24 H24C 0.96 . ?
C18 C19 1.348(10) . ?
C18 C17 1.433(10) . ?
C18 H18 0.93 . ?
C34 H34A 0.96 . ?
C34 H34B 0.96 . ?
C34 H34C 0.96 . ?
C37 C38 1.344(10) . ?
C37 C36 1.432(11) . ?
C37 H37 0.93 . ?
C38 H38 0.93 . ?
C54 C55 1.530(10) . ?
C54 H54A 0.97 . ?
C54 H54B 0.97 . ?
C41 C40 1.392(10) . ?
C41 C36 1.422(10) . ?
C41 H41 0.93 . ?
C59 C60 1.380(12) . ?
C59 C58 1.386(11) . ?
C59 H59 0.93 . ?
C56 C57 1.534(11) . ?
C56 H56A 0.97 . ?
C56 H56B 0.97 . ?
C57 H57A 0.96 . ?
C57 H57B 0.96 . ?
C57 H57C 0.96 . ?
N3 C13 1.164(10) . ?
C49 C50 1.369(10) . ?
C49 H49 0.93 . ?
C60 H60 0.93 . ?
C13 C12 1.440(11) . ?
C23 N6 1.451(10) . ?
C23 H23A 0.97 . ?
C23 H23B 0.97 . ?
C30 C29 1.366(13) . ?
C30 C31 1.370(11) . ?
C30 H30 0.93 . ?
C11 C8 1.393(10) . ?
C11 H11 0.93 . ?
C32 C33 1.528(10) . ?
C32 H32A 0.96 . ?
C32 H32B 0.96 . ?
C32 H32C 0.96 . ?
C44 N10 1.142(9) . ?
C19 C20 1.437(10) . ?
C19 H19 0.93 . ?
C26 C25 1.493(11) . ?
C26 H26A 0.96 . ?
C26 H26B 0.96 . ?
C26 H26C 0.96 . ?
C2 C1 1.540(11) . ?
C2 H2A 0.97 . ?
C2 H2B 0.97 . ?
C27 C28 1.397(12) . ?
C27 H27 0.93 . ?
C29 C28 1.383(14) . ?
C29 H29 0.93 . ?
C17 C16 1.406(10) . ?
C17 C22 1.416(10) . ?
C62 H62 0.93 . ?
C31 H31 0.93 . ?
C28 H28 0.93 . ?
C55 H55A 0.96 . ?
C55 H55B 0.96 . ?
C55 H55C 0.96 . ?
N6 C20 1.362(9) . ?
N6 C25 1.467(9) . ?
C3 H3A 0.96 . ?
C3 H3B 0.96 . ?
C3 H3C 0.96 . ?
C25 H25A 0.97 . ?
C25 H25B 0.97 . ?
C1 H1A 0.96 . ?
C1 H1B 0.96 . ?
C1 H1C 0.96 . ?
C10 C9 1.407(10) . ?
C10 H10 0.93 . ?
C42 H42 0.93 . ?
C50 H50 0.93 . ?
C21 C22 1.394(10) . ?
C21 C20 1.410(10) . ?
C21 H21 0.93 . ?
C8 C9 1.433(10) . ?
C33 H33A 0.97 . ?
C33 H33B 0.97 . ?
C53 C52 1.384(10) . ?
C52 H52 0.93 . ?
C16 H16 0.93 . ?
C58 H58 0.93 . ?
C6 H6 0.93 . ?

loop_
_geom_torsion_atom_site_label_1
_geom_torsion_atom_site_label_2
_geom_torsion_atom_site_label_3
_geom_torsion_atom_site_label_4
_geom_torsion
_geom_torsion_site_symmetry_1
_geom_torsion_site_symmetry_2
_geom_torsion_site_symmetry_3
_geom_torsion_site_symmetry_4
_geom_torsion_publ_flag
O1 U1 O4 C22 -40.7(8) . . . . ?
O2 U1 O4 C22 141.1(8) . . . . ?
O3 U1 O4 C22 -131.5(7) . . . . ?
N2 U1 O4 C22 59.1(9) . . . . ?
N7 U1 O4 C22 -128.1(8) . . . . ?
N5 U1 O4 C22 43.3(8) . . . . ?
O5 U2 O7 C40 37.0(7) . . . . ?
O6 U2 O7 C40 -146.3(7) . . . . ?
O8 U2 O7 C40 121.3(7) . . . . ?
N14 U2 O7 C40 127.9(7) . . . . ?
N12 U2 O7 C40 -66.1(7) . . . . ?
N9 U2 O7 C40 -46.8(7) . . . . ?
O1 U1 N2 C11 -103.8(6) . . . . ?
O2 U1 N2 C11 75.6(6) . . . . ?
O4 U1 N2 C11 158.7(5) . . . . ?
O3 U1 N2 C11 -16.4(5) . . . . ?
N7 U1 N2 C11 -6.5(8) . . . . ?
N5 U1 N2 C11 174.9(6) . . . . ?
O1 U1 N2 C12 82.0(5) . . . . ?
O2 U1 N2 C12 -98.7(5) . . . . ?
O4 U1 N2 C12 -15.6(6) . . . . ?
O3 U1 N2 C12 169.3(5) . . . . ?
N7 U1 N2 C12 179.3(5) . . . . ?
N5 U1 N2 C12 0.6(5) . . . . ?
O5 U2 N14 C62 -52.3(6) . . . . ?
O6 U2 N14 C62 127.9(6) . . . . ?
O8 U2 N14 C62 35.0(6) . . . . ?
O7 U2 N14 C62 -142.2(6) . . . . ?
N12 U2 N14 C62 55.1(7) . . . . ?
N9 U2 N14 C62 -131.8(6) . . . . ?
O5 U2 N14 C58 131.0(6) . . . . ?
O6 U2 N14 C58 -48.8(6) . . . . ?
O8 U2 N14 C58 -141.8(6) . . . . ?
O7 U2 N14 C58 41.1(6) . . . . ?
N12 U2 N14 C58 -121.6(6) . . . . ?
N9 U2 N14 C58 51.5(8) . . . . ?
O5 U2 N12 C47 107.1(6) . . . . ?
O6 U2 N12 C47 -71.1(6) . . . . ?
O8 U2 N12 C47 23.0(5) . . . . ?
O7 U2 N12 C47 -153.7(5) . . . . ?
N14 U2 N12 C47 2.3(7) . . . . ?
N9 U2 N12 C47 -174.0(6) . . . . ?
O5 U2 N12 C45 -80.8(5) . . . . ?
O6 U2 N12 C45 101.0(5) . . . . ?
O8 U2 N12 C45 -164.8(5) . . . . ?
O7 U2 N12 C45 18.4(6) . . . . ?
N14 U2 N12 C45 174.5(4) . . . . ?
N9 U2 N12 C45 -1.8(5) . . . . ?
O5 U2 O8 C53 -144.6(7) . . . . ?
O6 U2 O8 C53 38.7(7) . . . . ?
O7 U2 O8 C53 130.6(7) . . . . ?
N14 U2 O8 C53 123.8(7) . . . . ?
N12 U2 O8 C53 -43.7(7) . . . . ?
N9 U2 O8 C53 -64.8(7) . . . . ?
O1 U1 O3 C9 129.8(8) . . . . ?
O2 U1 O3 C9 -52.2(8) . . . . ?
O4 U1 O3 C9 -139.0(7) . . . . ?
N2 U1 O3 C9 33.0(7) . . . . ?
N7 U1 O3 C9 -142.4(8) . . . . ?
N5 U1 O3 C9 48.0(8) . . . . ?
C45 N12 C47 C48 178.1(7) . . . . ?
U2 N12 C47 C48 -9.8(10) . . . . ?
O1 U1 N7 C27 44.3(6) . . . . ?
O2 U1 N7 C27 -136.0(6) . . . . ?
O4 U1 N7 C27 136.0(6) . . . . ?
O3 U1 N7 C27 -45.5(6) . . . . ?
N2 U1 N7 C27 -55.1(8) . . . . ?
N5 U1 N7 C27 123.0(6) . . . . ?
O1 U1 N7 C31 -134.9(5) . . . . ?
O2 U1 N7 C31 44.8(5) . . . . ?
O4 U1 N7 C31 -43.2(5) . . . . ?
O3 U1 N7 C31 135.3(5) . . . . ?
N2 U1 N7 C31 125.7(5) . . . . ?
N5 U1 N7 C31 -56.2(7) . . . . ?
C12 C14 N5 C16 -176.5(7) . . . . ?
C15 C14 N5 C16 4.0(10) . . . . ?
C12 C14 N5 U1 -1.6(9) . . . . ?
C15 C14 N5 U1 178.9(5) . . . . ?
O1 U1 N5 C16 75.4(6) . . . . ?
O2 U1 N5 C16 -103.1(6) . . . . ?
O4 U1 N5 C16 -17.5(6) . . . . ?
O3 U1 N5 C16 159.2(5) . . . . ?
N2 U1 N5 C16 174.7(6) . . . . ?
N7 U1 N5 C16 -4.3(8) . . . . ?
O1 U1 N5 C14 -98.9(5) . . . . ?
O2 U1 N5 C14 82.6(5) . . . . ?
O4 U1 N5 C14 168.2(5) . . . . ?
O3 U1 N5 C14 -15.1(6) . . . . ?
N2 U1 N5 C14 0.4(5) . . . . ?
N7 U1 N5 C14 -178.6(4) . . . . ?
O5 U2 N9 C42 -66.8(6) . . . . ?
O6 U2 N9 C42 111.4(6) . . . . ?
O8 U2 N9 C42 -148.1(5) . . . . ?
O7 U2 N9 C42 25.3(5) . . . . ?
N14 U2 N9 C42 14.5(8) . . . . ?
N12 U2 N9 C42 -170.1(6) . . . . ?
O5 U2 N9 C43 103.9(5) . . . . ?
O6 U2 N9 C43 -77.9(5) . . . . ?
O8 U2 N9 C43 22.7(6) . . . . ?
O7 U2 N9 C43 -164.0(5) . . . . ?
N14 U2 N9 C43 -174.8(4) . . . . ?
N12 U2 N9 C43 0.7(5) . . . . ?
N12 C47 C48 C49 173.8(7) . . . . ?
N12 C47 C48 C53 -6.5(12) . . . . ?
C36 N8 C35 C34 87.7(9) . . . . ?
C33 N8 C35 C34 -97.9(8) . . . . ?
C42 N9 C43 C45 171.9(7) . . . . ?
U2 N9 C43 C45 0.6(9) . . . . ?
C42 N9 C43 C44 -7.9(10) . . . . ?
U2 N9 C43 C44 -179.2(5) . . . . ?
C5 N1 C4 C3 -93.8(9) . . . . ?
C2 N1 C4 C3 85.6(8) . . . . ?
C4 N1 C5 C10 9.2(11) . . . . ?
C2 N1 C5 C10 -170.1(7) . . . . ?
C4 N1 C5 C6 -168.9(7) . . . . ?
C2 N1 C5 C6 11.9(11) . . . . ?
C54 N13 C51 C52 -11.5(11) . . . . ?
C56 N13 C51 C52 173.6(7) . . . . ?
C54 N13 C51 C50 166.8(7) . . . . ?
C56 N13 C51 C50 -8.1(11) . . . . ?
N9 C43 C45 N12 -2.5(11) . . . . ?
C44 C43 C45 N12 177.3(6) . . . . ?
N9 C43 C45 C46 178.5(6) . . . . ?
C44 C43 C45 C46 -1.7(10) . . . . ?
C47 N12 C45 C43 176.0(7) . . . . ?
U2 N12 C45 C43 3.1(9) . . . . ?
C47 N12 C45 C46 -5.0(10) . . . . ?
U2 N12 C45 C46 -177.9(5) . . . . ?
N11 C46 C45 C43 13E1(10) . . . . ?
N11 C46 C45 N12 -5E1(10) . . . . ?
C36 C37 C38 C39 -1.5(12) . . . . ?
C42 C39 C38 C37 -178.9(7) . . . . ?
C40 C39 C38 C37 1.1(11) . . . . ?
C51 N13 C54 C55 88.9(9) . . . . ?
C56 N13 C54 C55 -96.0(8) . . . . ?
C51 N13 C56 C57 86.4(9) . . . . ?
C54 N13 C56 C57 -88.8(8) . . . . ?
C47 C48 C49 C50 -177.3(7) . . . . ?
C53 C48 C49 C50 2.9(11) . . . . ?
C62 C61 C60 C59 0.6(12) . . . . ?
C58 C59 C60 C61 -1.3(13) . . . . ?
C12 N2 C11 C8 178.7(7) . . . . ?
U1 N2 C11 C8 4.6(11) . . . . ?
C45 C43 C44 N10 -6E1(7) . . . . ?
N9 C43 C44 N10 12E1(7) . . . . ?
C17 C18 C19 C20 -1.7(12) . . . . ?
C5 N1 C2 C1 -91.5(9) . . . . ?
C4 N1 C2 C1 89.2(8) . . . . ?
C31 N7 C27 C28 1.4(12) . . . . ?
U1 N7 C27 C28 -177.8(6) . . . . ?
C31 C30 C29 C28 -3.1(14) . . . . ?
C19 C18 C17 C16 179.5(7) . . . . ?
C19 C18 C17 C22 -2.3(11) . . . . ?
C58 N14 C62 C61 -0.9(11) . . . . ?
U2 N14 C62 C61 -177.7(6) . . . . ?
C60 C61 C62 N14 0.6(12) . . . . ?
C27 N7 C31 C30 0.3(12) . . . . ?
U1 N7 C31 C30 179.5(6) . . . . ?
C29 C30 C31 N7 0.7(13) . . . . ?
C30 C29 C28 C27 4.7(14) . . . . ?
N7 C27 C28 C29 -3.9(14) . . . . ?
C24 C23 N6 C20 84.2(9) . . . . ?
C24 C23 N6 C25 -97.1(8) . . . . ?
C20 N6 C25 C26 82.9(9) . . . . ?
C23 N6 C25 C26 -95.9(8) . . . . ?
N1 C5 C10 C9 178.8(7) . . . . ?
C6 C5 C10 C9 -3.0(11) . . . . ?
C43 N9 C42 C39 180.0(7) . . . . ?
U2 N9 C42 C39 -9.3(10) . . . . ?
C38 C39 C42 N9 170.1(7) . . . . ?
C40 C39 C42 N9 -9.9(12) . . . . ?
C48 C49 C50 C51 -1.2(12) . . . . ?
N13 C51 C50 C49 -179.3(7) . . . . ?
C52 C51 C50 C49 -1.0(11) . . . . ?
U2 O7 C40 C41 -137.6(6) . . . . ?
U2 O7 C40 C39 45.6(10) . . . . ?
C36 C41 C40 O7 -177.8(6) . . . . ?
C36 C41 C40 C39 -1.0(11) . . . . ?
C42 C39 C40 O7 -3.1(11) . . . . ?
C38 C39 C40 O7 177.0(6) . . . . ?
C42 C39 C40 C41 -179.9(7) . . . . ?
C38 C39 C40 C41 0.2(11) . . . . ?
N5 C14 C12 N2 2.3(11) . . . . ?
C15 C14 C12 N2 -178.2(6) . . . . ?
N5 C14 C12 C13 -177.2(7) . . . . ?
C15 C14 C12 C13 2.3(10) . . . . ?
C11 N2 C12 C14 -176.6(7) . . . . ?
U1 N2 C12 C14 -1.8(9) . . . . ?
C11 N2 C12 C13 2.9(10) . . . . ?
U1 N2 C12 C13 177.7(5) . . . . ?
N3 C13 C12 C14 10E1(3) . . . . ?
N3 C13 C12 N2 -8E1(3) . . . . ?
N2 C11 C8 C7 -172.9(7) . . . . ?
N2 C11 C8 C9 9.4(12) . . . . ?
C6 C7 C8 C11 178.8(7) . . . . ?
C6 C7 C8 C9 -3.3(11) . . . . ?
C36 N8 C33 C32 81.0(8) . . . . ?
C35 N8 C33 C32 -93.5(8) . . . . ?
C12 C14 C15 N4 9E1(9) . . . . ?
N5 C14 C15 N4 -9E1(8) . . . . ?
U2 O8 C53 C52 -138.7(6) . . . . ?
U2 O8 C53 C48 43.7(10) . . . . ?
C47 C48 C53 O8 -4.6(11) . . . . ?
C49 C48 C53 O8 175.2(6) . . . . ?
C47 C48 C53 C52 177.8(7) . . . . ?
C49 C48 C53 C52 -2.5(10) . . . . ?
O8 C53 C52 C51 -177.2(6) . . . . ?
C48 C53 C52 C51 0.4(11) . . . . ?
N13 C51 C52 C53 179.7(7) . . . . ?
C50 C51 C52 C53 1.3(11) . . . . ?
C35 N8 C36 C41 -5.7(11) . . . . ?
C33 N8 C36 C41 180.0(6) . . . . ?
C35 N8 C36 C37 173.7(7) . . . . ?
C33 N8 C36 C37 -0.6(11) . . . . ?
C40 C41 C36 N8 -179.9(7) . . . . ?
C40 C41 C36 C37 0.7(10) . . . . ?
C38 C37 C36 N8 -178.8(7) . . . . ?
C38 C37 C36 C41 0.6(11) . . . . ?
U1 O4 C22 C21 138.2(7) . . . . ?
U1 O4 C22 C17 -46.8(11) . . . . ?
C20 C21 C22 O4 171.3(7) . . . . ?
C20 C21 C22 C17 -3.7(11) . . . . ?
C16 C17 C22 O4 7.8(11) . . . . ?
C18 C17 C22 O4 -170.2(6) . . . . ?
C16 C17 C22 C21 -177.1(7) . . . . ?
C18 C17 C22 C21 4.9(10) . . . . ?
C14 N5 C16 C17 177.7(7) . . . . ?
U1 N5 C16 C17 3.5(11) . . . . ?
C22 C17 C16 N5 7.7(12) . . . . ?
C18 C17 C16 N5 -174.4(7) . . . . ?
U1 O3 C9 C10 149.3(6) . . . . ?
U1 O3 C9 C8 -31.5(11) . . . . ?
C5 C10 C9 O3 -179.0(6) . . . . ?
C5 C10 C9 C8 1.7(11) . . . . ?
C11 C8 C9 O3 -0.1(11) . . . . ?
C7 C8 C9 O3 -177.9(6) . . . . ?
C11 C8 C9 C10 179.1(7) . . . . ?
C7 C8 C9 C10 1.4(10) . . . . ?
C23 N6 C20 C21 -5.7(11) . . . . ?
C25 N6 C20 C21 175.6(7) . . . . ?
C23 N6 C20 C19 172.8(7) . . . . ?
C25 N6 C20 C19 -5.9(11) . . . . ?
C22 C21 C20 N6 178.2(7) . . . . ?
C22 C21 C20 C19 -0.4(11) . . . . ?
C18 C19 C20 N6 -175.5(7) . . . . ?
C18 C19 C20 C21 3.1(11) . . . . ?
C62 N14 C58 C59 0.1(12) . . . . ?
U2 N14 C58 C59 176.9(6) . . . . ?
C60 C59 C58 N14 1.0(13) . . . . ?
C8 C7 C6 C5 2.1(12) . . . . ?
N1 C5 C6 C7 179.3(7) . . . . ?
C10 C5 C6 C7 1.1(11) . . . . ?
